data_1549275
loop_
_publ_author_name
'Wang, Long'
'Kehr, Gerald'
'Daniliuc, Constantin G.'
'Brinkk\"otter, Melanie'
'Wiegand, Thomas'
'W\"ubker, Anna-Lena'
'Eckert, Hellmut'
'Liu, Lei'
'Brandenburg, Jan Gerit'
'Grimme, Stefan'
'Erker, Gerhard'

_publ_section_title
;
 Solid state frustrated Lewis pair chemistry.
;
_journal_issue 21
_journal_name_full 'Chemical science'
_journal_page_first 4859
_journal_page_last 4865
_journal_paper_doi 10.1039/c8sc01089g
_journal_volume 9
_journal_year 2018
_chemical_formula_sum 'C36 H35 B F15 P'
_chemical_formula_weight 794.42
_space_group_crystal_system monoclinic
_space_group_IT_number 15
_space_group_name_Hall '-C 2yc'
_space_group_name_H-M_alt 'C 1 2/c 1'
_symmetry_space_group_name_Hall '-C 2yc'
_symmetry_space_group_name_H-M 'C 1 2/c 1'
_atom_sites_solution_hydrogens mixed
_audit_update_record
;
2016-11-04 deposited with the CCDC.
2018-04-23 downloaded from the CCDC.
;
_cell_angle_alpha 90
_cell_angle_beta 105.318(5)
_cell_angle_gamma 90
_cell_formula_units_Z 8
_cell_length_a 28.898(3)
_cell_length_b 11.2532(9)
_cell_length_c 21.7565(19)
_cell_measurement_reflns_used 4821
_cell_measurement_temperature 100.(2)
_cell_measurement_theta_max 65.9265
_cell_measurement_theta_min 4.2138
_cell_volume 6823.8(11)
_computing_cell_refinement 'SAINT V8.34A (Bruker AXS Inc., 2013)'
_computing_data_collection 'APEX2 v.2014.1--1 (Bruker AXS Inc., 2014)'
_computing_data_reduction 'SAINT V8.34A (Bruker AXS Inc., 2013)'
_computing_molecular_graphics 'APEX2 v.2014.1--1 (Bruker AXS Inc., 2014)'
_computing_publication_material 'APEX2 v.2014.1--1 (Bruker AXS Inc., 2014)'
_computing_structure_refinement 'SHELXL-2014 (Sheldrick, 2014)'
_computing_structure_solution 'SHELXL--2014 (Sheldrick, 2014)'
_diffrn_ambient_temperature 100.(2)
_diffrn_detector_area_resol_mean 8.3333
_diffrn_measured_fraction_theta_full 0.997
_diffrn_measured_fraction_theta_max 0.997
_diffrn_measurement_device_type 'KappaCCD APEXII'
_diffrn_measurement_method 'phi / omega scans'
_diffrn_radiation_monochromator graphite
_diffrn_radiation_type CuK\a
_diffrn_radiation_wavelength 1.54178
_diffrn_reflns_av_R_equivalents 0.1569
_diffrn_reflns_av_unetI/netI 0.1091
_diffrn_reflns_limit_h_max 32
_diffrn_reflns_limit_h_min -33
_diffrn_reflns_limit_k_max 12
_diffrn_reflns_limit_k_min -13
_diffrn_reflns_limit_l_max 25
_diffrn_reflns_limit_l_min -25
_diffrn_reflns_number 39592
_diffrn_reflns_theta_full 65.07
_diffrn_reflns_theta_max 65.07
_diffrn_reflns_theta_min 4.21
_diffrn_source 'fine-focus sealed tube'
_diffrn_source_type 'fine-focus sealed tube'
_exptl_absorpt_coefficient_mu 1.718
_exptl_absorpt_correction_T_max 0.98
_exptl_absorpt_correction_T_min 0.75
_exptl_absorpt_correction_type multi-scan
_exptl_absorpt_process_details
;
Bruker AXS (2014). SADABS, Version 2014/2, Bruker AXS Inc., Madison, Wisconsin,
USA.
;
_exptl_crystal_colour colourless
_exptl_crystal_density_diffrn 1.547
_exptl_crystal_density_method 'not measured'
_exptl_crystal_description needle
_exptl_crystal_F_000 3248
_exptl_crystal_size_max 0.260
_exptl_crystal_size_mid 0.030
_exptl_crystal_size_min 0.010
_refine_diff_density_max 1.163
_refine_diff_density_min -0.506
_refine_ls_extinction_method none
_refine_ls_goodness_of_fit_ref 1.019
_refine_ls_hydrogen_treatment mixed
_refine_ls_matrix_type full
_refine_ls_number_parameters 486
_refine_ls_number_reflns 5803
_refine_ls_number_restraints 0
_refine_ls_restrained_S_all 1.019
_refine_ls_R_factor_all 0.1662
_refine_ls_R_factor_gt 0.1155
_refine_ls_shift/su_max 0.000
_refine_ls_shift/su_mean 0.000
_refine_ls_structure_factor_coef Fsqd
_refine_ls_weighting_details 'w=1/[\s^2^(Fo^2^)+(0.1592P)^2^+65.6657P] where P=(Fo^2^+2Fc^2^)/3'
_refine_ls_weighting_scheme calc
_refine_ls_wR_factor_gt 0.2947
_refine_ls_wR_factor_ref 0.3337
_reflns_number_gt 3530
_reflns_number_total 5803
_reflns_threshold_expression 'I > 2\s(I)'
_cod_data_source_file c8sc01089g2.cif
_cod_data_source_block erk8280
_cod_depositor_comments 'Adding full bibliography for 1549275--1549277.cif.'
_cod_original_cell_volume 6823.8(10)
_cod_database_code 1549275

loop_
_space_group_symop_operation_xyz
'x, y, z'
'-x, y, -z+1/2'
'x+1/2, y+1/2, z'
'-x+1/2, y+1/2, -z+1/2'
'-x, -y, -z'
'x, -y, z-1/2'
'-x+1/2, -y+1/2, -z'
'x+1/2, -y+1/2, z-1/2'

loop_
_atom_site_type_symbol
_atom_site_label
_atom_site_fract_x
_atom_site_fract_y
_atom_site_fract_z
_atom_site_U_iso_or_equiv
_atom_site_adp_type
_atom_site_calc_flag
_atom_site_refinement_flags_adp
_atom_site_refinement_flags_posn
_atom_site_occupancy
B B1 0.5734(3) 0.4532(9) 0.3852(5) 0.048(2) Uani d . . 1
H H2 0.562(3) 0.565(8) 0.385(4) 0.06(2) Uiso d . . 1
C C1 0.6558(4) 0.0635(8) 0.8479(5) 0.061(2) Uani d . . 1
H H1A 0.6877 0.0241 0.8648 0.073 Uiso calc U R 1
P P1 0.62430(7) 0.03005(19) 0.90707(10) 0.0436(5) Uani d . . 1
H H1 0.602(3) -0.076(8) 0.890(4) 0.06(2) Uiso d . . 1
C C2 0.6358(4) 0.0036(9) 0.7876(5) 0.072(3) Uani d . . 1
H H2A 0.603 0.034 0.7684 0.087 Uiso calc U R 1
H H2B 0.6334 -0.0826 0.7953 0.087 Uiso calc U R 1
C C3 0.6679(4) 0.0238(9) 0.7395(4) 0.061(2) Uani d . . 1
H H3A 0.699 -0.0176 0.7553 0.073 Uiso calc U R 1
H H3B 0.6515 -0.0093 0.6972 0.073 Uiso calc U R 1
C C4 0.6764(5) 0.1563(11) 0.7336(5) 0.081(3) Uani d . . 1
H H4A 0.6981 0.1678 0.7057 0.097 Uiso calc U R 1
H H4B 0.6454 0.1948 0.7126 0.097 Uiso calc U R 1
C C5 0.6968(4) 0.2149(9) 0.7938(5) 0.062(3) Uani d . . 1
H H5A 0.6984 0.3014 0.7862 0.075 Uiso calc U R 1
H H5B 0.7301 0.1861 0.8113 0.075 Uiso calc U R 1
C C6 0.6686(3) 0.1945(7) 0.8437(4) 0.0429(18) Uani d . . 1
H H6A 0.6881 0.2218 0.8859 0.051 Uiso calc U R 1
H H6B 0.6388 0.2423 0.8323 0.051 Uiso calc U R 1
C C11 0.6646(3) 0.0150(7) 0.9867(4) 0.0464(19) Uani d . . 1
H H11 0.6457 -0.0251 1.0131 0.056 Uiso calc U R 1
C C12 0.7079(3) -0.0669(8) 0.9884(5) 0.054(2) Uani d . . 1
H H12A 0.6961 -0.1449 0.9696 0.064 Uiso calc U R 1
H H12B 0.7277 -0.0314 0.9624 0.064 Uiso calc U R 1
C C13 0.7388(3) -0.0851(8) 1.0566(5) 0.061(2) Uani d . . 1
H H13A 0.7204 -0.1312 1.0809 0.073 Uiso calc U R 1
H H13B 0.7677 -0.1317 1.0556 0.073 Uiso calc U R 1
C C14 0.7543(3) 0.0331(8) 1.0902(5) 0.056(2) Uani d . . 1
H H14A 0.7761 0.0748 1.0692 0.067 Uiso calc U R 1
H H14B 0.7719 0.0181 1.1351 0.067 Uiso calc U R 1
C C15 0.7103(3) 0.1118(8) 1.0879(4) 0.053(2) Uani d . . 1
H H15A 0.6898 0.073 1.112 0.064 Uiso calc U R 1
H H15B 0.7211 0.1891 1.1085 0.064 Uiso calc U R 1
C C16 0.6812(3) 0.1327(7) 1.0194(4) 0.051(2) Uani d . . 1
H H16A 0.653 0.1828 1.019 0.061 Uiso calc U R 1
H H16B 0.7012 0.1753 0.9958 0.061 Uiso calc U R 1
C C21 0.5748(3) 0.1294(7) 0.9070(3) 0.0392(17) Uani d . . 1
H H21 0.588 0.2114 0.9165 0.047 Uiso calc U R 1
C C22 0.5375(3) 0.1323(8) 0.8425(4) 0.049(2) Uani d . . 1
H H22A 0.5526 0.1632 0.8098 0.058 Uiso calc U R 1
H H22B 0.5262 0.0504 0.8302 0.058 Uiso calc U R 1
C C23 0.4946(3) 0.2103(8) 0.8443(4) 0.050(2) Uani d . . 1
H H23A 0.4701 0.2046 0.8029 0.06 Uiso calc U R 1
H H23B 0.5052 0.2941 0.8506 0.06 Uiso calc U R 1
C C24 0.4720(3) 0.1736(8) 0.8978(4) 0.049(2) Uani d . . 1
H H24A 0.4457 0.229 0.8993 0.059 Uiso calc U R 1
H H24B 0.4583 0.0927 0.8895 0.059 Uiso calc U R 1
C C25 0.5102(3) 0.1756(8) 0.9616(4) 0.0473(19) Uani d . . 1
H H25A 0.4956 0.1514 0.9959 0.057 Uiso calc U R 1
H H25B 0.5225 0.2577 0.9707 0.057 Uiso calc U R 1
C C26 0.5522(3) 0.0921(7) 0.9613(4) 0.0458(19) Uani d . . 1
H H26A 0.5405 0.0092 0.9546 0.055 Uiso calc U R 1
H H26B 0.5766 0.0964 1.0028 0.055 Uiso calc U R 1
C C31 0.6014(3) 0.4319(7) 0.3288(4) 0.0440(18) Uani d . . 1
C C32 0.5933(3) 0.5105(8) 0.2773(4) 0.052(2) Uani d . . 1
F F32 0.5606(2) 0.5985(5) 0.2702(2) 0.0689(15) Uani d . . 1
C C33 0.6175(4) 0.5050(8) 0.2310(4) 0.058(2) Uani d . . 1
F F33 0.6073(3) 0.5820(5) 0.1812(3) 0.0848(19) Uani d . . 1
C C34 0.6519(3) 0.4216(9) 0.2347(4) 0.057(2) Uani d . . 1
F F34 0.6768(3) 0.4152(6) 0.1897(3) 0.092(2) Uani d . . 1
C C35 0.6626(3) 0.3435(8) 0.2844(4) 0.0461(19) Uani d . . 1
F F35 0.69681(19) 0.2593(5) 0.2896(3) 0.0670(14) Uani d . . 1
C C36 0.6376(3) 0.3505(7) 0.3294(3) 0.0398(17) Uani d . . 1
F F36 0.64765(18) 0.2667(4) 0.3769(2) 0.0561(12) Uani d . . 1
C C41 0.6101(3) 0.4245(7) 0.4554(4) 0.0440(18) Uani d . . 1
C C42 0.6428(3) 0.5077(7) 0.4840(4) 0.0450(19) Uani d . . 1
F F42 0.64483(17) 0.6144(4) 0.4537(2) 0.0573(13) Uani d . . 1
C C43 0.6758(3) 0.4960(7) 0.5430(4) 0.0442(19) Uani d . . 1
F F43 0.70642(17) 0.5841(4) 0.5667(2) 0.0546(12) Uani d . . 1
C C44 0.6762(3) 0.3929(7) 0.5781(3) 0.0412(18) Uani d . . 1
F F44 0.70797(16) 0.3796(4) 0.6346(2) 0.0548(12) Uani d . . 1
C C45 0.6436(3) 0.3067(7) 0.5522(4) 0.0432(18) Uani d . . 1
F F45 0.64204(17) 0.2051(4) 0.5848(2) 0.0564(12) Uani d . . 1
C C46 0.6124(3) 0.3231(8) 0.4917(4) 0.049(2) Uani d . . 1
F F46 0.58251(16) 0.2287(4) 0.4695(2) 0.0522(12) Uani d . . 1
C C51 0.5236(3) 0.3735(7) 0.3756(4) 0.0441(19) Uani d . . 1
C C52 0.5110(3) 0.2719(8) 0.3418(4) 0.051(2) Uani d . . 1
F F52 0.54317(16) 0.2202(4) 0.3136(3) 0.0593(13) Uani d . . 1
C C53 0.4697(3) 0.2122(8) 0.3370(5) 0.055(2) Uani d . . 1
F F53 0.46019(18) 0.1066(4) 0.3048(3) 0.0671(15) Uani d . . 1
C C54 0.4379(3) 0.2553(8) 0.3668(4) 0.054(2) Uani d . . 1
F F54 0.3958(2) 0.1926(6) 0.3626(3) 0.0816(18) Uani d . . 1
C C55 0.4443(3) 0.3581(9) 0.3983(5) 0.058(2) Uani d . . 1
F F55 0.4138(2) 0.4000(6) 0.4288(3) 0.0831(18) Uani d . . 1
C C56 0.4894(4) 0.4201(8) 0.4025(4) 0.057(2) Uani d . . 1
F F56 0.49507(19) 0.5210(5) 0.4353(2) 0.0665(14) Uani d . . 1

loop_
_atom_site_aniso_label
_atom_site_aniso_U_11
_atom_site_aniso_U_22
_atom_site_aniso_U_33
_atom_site_aniso_U_12
_atom_site_aniso_U_13
_atom_site_aniso_U_23
B1 0.043(5) 0.045(5) 0.052(5) 0.003(4) 0.009(4) -0.001(4)
C1 0.072(6) 0.052(5) 0.071(6) -0.014(5) 0.043(5) -0.014(5)
P1 0.0439(11) 0.0418(11) 0.0499(11) -0.0055(9) 0.0206(9) -0.0053(9)
C2 0.105(8) 0.062(6) 0.062(6) -0.020(6) 0.044(6) -0.015(5)
C3 0.079(6) 0.065(6) 0.046(5) -0.009(5) 0.030(4) -0.006(4)
C4 0.100(8) 0.099(9) 0.055(6) -0.014(7) 0.040(6) -0.001(6)
C5 0.073(6) 0.056(6) 0.072(6) -0.024(5) 0.043(5) -0.001(5)
C6 0.038(4) 0.047(5) 0.042(4) -0.005(4) 0.009(3) -0.004(4)
C11 0.043(4) 0.037(4) 0.061(5) -0.004(4) 0.017(4) -0.002(4)
C12 0.039(4) 0.040(5) 0.083(6) -0.003(4) 0.018(4) -0.013(4)
C13 0.037(5) 0.052(5) 0.091(7) 0.002(4) 0.015(4) -0.011(5)
C14 0.041(5) 0.049(5) 0.075(6) 0.002(4) 0.008(4) 0.001(4)
C15 0.050(5) 0.052(5) 0.054(5) 0.003(4) 0.009(4) -0.001(4)
C16 0.056(5) 0.037(4) 0.059(5) 0.003(4) 0.014(4) -0.003(4)
C21 0.043(4) 0.037(4) 0.040(4) -0.006(3) 0.015(3) 0.002(3)
C22 0.054(5) 0.051(5) 0.043(4) -0.007(4) 0.015(4) -0.007(4)
C23 0.044(4) 0.062(5) 0.037(4) -0.006(4) -0.001(3) 0.006(4)
C24 0.042(5) 0.050(5) 0.058(5) 0.000(4) 0.018(4) 0.004(4)
C25 0.045(5) 0.054(5) 0.048(4) 0.009(4) 0.022(4) 0.009(4)
C26 0.047(5) 0.044(5) 0.052(4) 0.008(4) 0.024(4) 0.012(4)
C31 0.045(4) 0.049(5) 0.040(4) -0.003(4) 0.014(3) -0.007(4)
C32 0.042(5) 0.047(5) 0.058(5) 0.005(4) -0.002(4) -0.003(4)
F32 0.087(4) 0.061(3) 0.056(3) 0.022(3) 0.014(3) 0.007(2)
C33 0.086(7) 0.046(5) 0.041(4) -0.007(5) 0.015(4) 0.011(4)
F33 0.138(6) 0.060(3) 0.058(3) 0.012(4) 0.027(3) 0.019(3)
C34 0.065(6) 0.062(6) 0.051(5) -0.009(5) 0.029(4) 0.004(4)
F34 0.115(5) 0.106(5) 0.075(4) -0.002(4) 0.060(4) 0.015(4)
C35 0.042(4) 0.049(5) 0.050(4) 0.007(4) 0.018(4) -0.002(4)
F35 0.060(3) 0.073(4) 0.072(3) 0.016(3) 0.026(3) -0.004(3)
C36 0.048(4) 0.034(4) 0.034(4) -0.001(3) 0.005(3) 0.006(3)
F36 0.064(3) 0.051(3) 0.051(3) 0.005(2) 0.011(2) 0.008(2)
C41 0.047(4) 0.049(5) 0.040(4) 0.000(4) 0.018(3) 0.001(4)
C42 0.041(4) 0.049(5) 0.045(4) -0.001(4) 0.010(3) 0.000(4)
F42 0.053(3) 0.060(3) 0.059(3) 0.003(2) 0.016(2) 0.015(2)
C43 0.036(4) 0.047(5) 0.048(4) 0.000(4) 0.008(3) -0.007(4)
F43 0.047(3) 0.049(3) 0.064(3) -0.002(2) 0.007(2) -0.010(2)
C44 0.032(4) 0.056(5) 0.036(4) 0.012(4) 0.009(3) -0.002(4)
F44 0.046(3) 0.066(3) 0.044(2) 0.007(2) -0.003(2) 0.002(2)
C45 0.041(4) 0.039(4) 0.054(5) 0.006(4) 0.020(4) 0.008(4)
F45 0.053(3) 0.052(3) 0.063(3) 0.002(2) 0.013(2) 0.005(2)
C46 0.032(4) 0.060(5) 0.055(5) -0.004(4) 0.009(3) -0.031(4)
F46 0.049(3) 0.049(3) 0.058(3) -0.007(2) 0.015(2) -0.005(2)
C51 0.026(4) 0.052(5) 0.053(4) 0.001(3) 0.007(3) -0.011(4)
C52 0.040(5) 0.051(5) 0.058(5) 0.009(4) 0.004(4) -0.002(4)
F52 0.045(3) 0.053(3) 0.083(3) 0.000(2) 0.022(2) -0.012(3)
C53 0.049(5) 0.042(5) 0.073(6) 0.006(4) 0.013(4) 0.006(4)
F53 0.050(3) 0.049(3) 0.099(4) -0.006(2) 0.015(3) -0.010(3)
C54 0.041(5) 0.061(6) 0.062(5) 0.002(4) 0.016(4) 0.019(5)
F54 0.053(3) 0.080(4) 0.111(5) -0.011(3) 0.021(3) 0.011(4)
C55 0.052(5) 0.064(6) 0.065(6) 0.012(5) 0.029(4) 0.004(5)
F55 0.066(4) 0.105(5) 0.092(4) 0.021(3) 0.045(3) 0.005(4)
C56 0.075(6) 0.054(5) 0.042(4) 0.013(5) 0.016(4) 0.005(4)
F56 0.070(3) 0.077(4) 0.056(3) 0.007(3) 0.022(3) -0.013(3)

loop_
_atom_type_symbol
_atom_type_description
_atom_type_scat_dispersion_real
_atom_type_scat_dispersion_imag
_atom_type_scat_source
C C 0.0181 0.0091 'International Tables Vol C Tables 4.2.6.8 and 6.1.1.4'
H H 0.0000 0.0000 'International Tables Vol C Tables 4.2.6.8 and 6.1.1.4'
B B 0.0090 0.0039 'International Tables Vol C Tables 4.2.6.8 and 6.1.1.4'
F F 0.0727 0.0534 'International Tables Vol C Tables 4.2.6.8 and 6.1.1.4'
P P 0.2955 0.4335 'International Tables Vol C Tables 4.2.6.8 and 6.1.1.4'

loop_
_geom_angle_atom_site_label_1
_geom_angle_atom_site_label_2
_geom_angle_atom_site_label_3
_geom_angle
C41 B1 C31 109.6(7)
C41 B1 C51 109.6(7)
C31 B1 C51 113.9(7)
C41 B1 H2 107.(4)
C31 B1 H2 108.(4)
C51 B1 H2 109.(4)
C2 C1 C6 116.0(8)
C2 C1 P1 113.1(7)
C6 C1 P1 114.8(6)
C2 C1 H1A 103.6
C6 C1 H1A 103.6
P1 C1 H1A 103.6
C1 P1 C21 114.7(4)
C1 P1 C11 112.4(4)
C21 P1 C11 111.3(4)
C1 P1 H1 106.(4)
C21 P1 H1 103.(4)
C11 P1 H1 108.(4)
C1 C2 C3 111.4(8)
C1 C2 H2A 109.3
C3 C2 H2A 109.3
C1 C2 H2B 109.3
C3 C2 H2B 109.3
H2A C2 H2B 108.0
C4 C3 C2 109.4(8)
C4 C3 H3A 109.8
C2 C3 H3A 109.8
C4 C3 H3B 109.8
C2 C3 H3B 109.8
H3A C3 H3B 108.3
C5 C4 C3 114.0(9)
C5 C4 H4A 108.8
C3 C4 H4A 108.8
C5 C4 H4B 108.8
C3 C4 H4B 108.8
H4A C4 H4B 107.7
C4 C5 C6 113.9(8)
C4 C5 H5A 108.8
C6 C5 H5A 108.8
C4 C5 H5B 108.8
C6 C5 H5B 108.8
H5A C5 H5B 107.7
C1 C6 C5 111.6(7)
C1 C6 H6A 109.3
C5 C6 H6A 109.3
C1 C6 H6B 109.3
C5 C6 H6B 109.3
H6A C6 H6B 108.0
C16 C11 C12 110.8(7)
C16 C11 P1 114.1(6)
C12 C11 P1 112.9(6)
C16 C11 H11 106.2
C12 C11 H11 106.2
P1 C11 H11 106.2
C13 C12 C11 111.5(7)
C13 C12 H12A 109.3
C11 C12 H12A 109.3
C13 C12 H12B 109.3
C11 C12 H12B 109.3
H12A C12 H12B 108.0
C14 C13 C12 111.7(8)
C14 C13 H13A 109.3
C12 C13 H13A 109.3
C14 C13 H13B 109.3
C12 C13 H13B 109.3
H13A C13 H13B 107.9
C13 C14 C15 110.6(7)
C13 C14 H14A 109.5
C15 C14 H14A 109.5
C13 C14 H14B 109.5
C15 C14 H14B 109.5
H14A C14 H14B 108.1
C16 C15 C14 110.9(7)
C16 C15 H15A 109.5
C14 C15 H15A 109.5
C16 C15 H15B 109.5
C14 C15 H15B 109.5
H15A C15 H15B 108.1
C11 C16 C15 110.4(7)
C11 C16 H16A 109.6
C15 C16 H16A 109.6
C11 C16 H16B 109.6
C15 C16 H16B 109.6
H16A C16 H16B 108.1
C22 C21 C26 111.6(6)
C22 C21 P1 112.2(5)
C26 C21 P1 108.9(5)
C22 C21 H21 108.0
C26 C21 H21 108.0
P1 C21 H21 108.0
C23 C22 C21 111.7(6)
C23 C22 H22A 109.3
C21 C22 H22A 109.3
C23 C22 H22B 109.3
C21 C22 H22B 109.3
H22A C22 H22B 108.0
C22 C23 C24 112.0(7)
C22 C23 H23A 109.2
C24 C23 H23A 109.2
C22 C23 H23B 109.2
C24 C23 H23B 109.2
H23A C23 H23B 107.9
C25 C24 C23 109.5(6)
C25 C24 H24A 109.8
C23 C24 H24A 109.8
C25 C24 H24B 109.8
C23 C24 H24B 109.8
H24A C24 H24B 108.2
C24 C25 C26 111.6(7)
C24 C25 H25A 109.3
C26 C25 H25A 109.3
C24 C25 H25B 109.3
C26 C25 H25B 109.3
H25A C25 H25B 108.0
C25 C26 C21 109.3(6)
C25 C26 H26A 109.8
C21 C26 H26A 109.8
C25 C26 H26B 109.8
C21 C26 H26B 109.8
H26A C26 H26B 108.3
C36 C31 C32 113.1(7)
C36 C31 B1 127.1(7)
C32 C31 B1 119.3(7)
F32 C32 C33 115.2(8)
F32 C32 C31 121.5(8)
C33 C32 C31 123.3(8)
C34 C33 F33 119.6(8)
C34 C33 C32 119.7(8)
F33 C33 C32 120.7(9)
C33 C34 C35 120.3(8)
C33 C34 F34 120.8(8)
C35 C34 F34 119.0(9)
F35 C35 C34 121.7(7)
F35 C35 C36 119.6(7)
C34 C35 C36 118.7(7)
C35 C36 F36 117.0(7)
C35 C36 C31 124.9(7)
F36 C36 C31 118.0(7)
C42 C41 C46 112.7(7)
C42 C41 B1 119.3(7)
C46 C41 B1 128.0(7)
C41 C42 F42 119.6(7)
C41 C42 C43 125.7(8)
F42 C42 C43 114.8(7)
F43 C43 C44 120.0(7)
F43 C43 C42 120.6(7)
C44 C43 C42 119.5(7)
F44 C44 C45 122.2(7)
F44 C44 C43 120.3(7)
C45 C44 C43 117.5(7)
F45 C45 C44 120.0(7)
F45 C45 C46 120.1(7)
C44 C45 C46 119.9(7)
F46 C46 C41 120.5(7)
F46 C46 C45 114.8(8)
C41 C46 C45 124.7(8)
C52 C51 C56 115.5(8)
C52 C51 B1 128.6(7)
C56 C51 B1 115.8(7)
C53 C52 C51 124.5(8)
C53 C52 F52 116.4(8)
C51 C52 F52 119.0(7)
C54 C53 C52 119.1(9)
C54 C53 F53 119.2(8)
C52 C53 F53 121.7(8)
C55 C54 C53 122.6(8)
C55 C54 F54 118.5(8)
C53 C54 F54 118.9(9)
F55 C55 C54 123.1(9)
F55 C55 C56 120.1(9)
C54 C55 C56 116.7(8)
F56 C56 C51 123.6(9)
F56 C56 C55 115.1(8)
C51 C56 C55 121.3(8)

loop_
_geom_bond_atom_site_label_1
_geom_bond_atom_site_label_2
_geom_bond_distance
B1 C41 1.646(12)
B1 C31 1.658(12)
B1 C51 1.661(12)
B1 H2 1.29(9)
C1 C2 1.452(14)
C1 C6 1.529(12)
C1 P1 1.802(9)
C1 H1A 1.0
P1 C21 1.817(8)
P1 C11 1.821(9)
P1 H1 1.35(9)
C2 C3 1.589(12)
C2 H2A 0.99
C2 H2B 0.99
C3 C4 1.522(15)
C3 H3A 0.99
C3 H3B 0.99
C4 C5 1.446(14)
C4 H4A 0.99
C4 H4B 0.99
C5 C6 1.537(11)
C5 H5A 0.99
C5 H5B 0.99
C6 H6A 0.99
C6 H6B 0.99
C11 C16 1.520(11)
C11 C12 1.545(11)
C11 H11 1.0
C12 C13 1.529(13)
C12 H12A 0.99
C12 H12B 0.99
C13 C14 1.526(13)
C13 H13A 0.99
C13 H13B 0.99
C14 C15 1.539(12)
C14 H14A 0.99
C14 H14B 0.99
C15 C16 1.525(12)
C15 H15A 0.99
C15 H15B 0.99
C16 H16A 0.99
C16 H16B 0.99
C21 C22 1.527(11)
C21 C26 1.549(10)
C21 H21 1.0
C22 C23 1.527(12)
C22 H22A 0.99
C22 H22B 0.99
C23 C24 1.535(11)
C23 H23A 0.99
C23 H23B 0.99
C24 C25 1.528(12)
C24 H24A 0.99
C24 H24B 0.99
C25 C26 1.535(11)
C25 H25A 0.99
C25 H25B 0.99
C26 H26A 0.99
C26 H26B 0.99
C31 C36 1.387(11)
C31 C32 1.397(12)
C32 F32 1.348(10)
C32 C33 1.373(13)
C33 C34 1.353(13)
C33 F33 1.357(10)
C34 C35 1.363(12)
C34 F34 1.364(10)
C35 F35 1.353(9)
C35 C36 1.363(11)
C36 F36 1.372(8)
C41 C42 1.358(12)
C41 C46 1.379(12)
C42 F42 1.379(9)
C42 C43 1.388(11)
C43 F43 1.339(9)
C43 C44 1.388(11)
C44 F44 1.334(8)
C44 C45 1.364(11)
C45 F45 1.353(9)
C45 C46 1.398(12)
C46 F46 1.374(9)
C51 C52 1.355(12)
C51 C56 1.379(12)
C52 C53 1.350(12)
C52 F52 1.371(10)
C53 C54 1.348(13)
C53 F53 1.371(10)
C54 C55 1.332(14)
C54 F54 1.388(10)
C55 F55 1.323(10)
C55 C56 1.459(14)
C56 F56 1.329(10)

loop_
_geom_torsion_atom_site_label_1
_geom_torsion_atom_site_label_2
_geom_torsion_atom_site_label_3
_geom_torsion_atom_site_label_4
_geom_torsion
C2 C1 P1 C21 -89.6(9)
C6 C1 P1 C21 46.6(9)
C2 C1 P1 C11 141.8(8)
C6 C1 P1 C11 -81.9(8)
C6 C1 C2 C3 50.6(12)
P1 C1 C2 C3 -173.7(7)
C1 C2 C3 C4 -52.6(13)
C2 C3 C4 C5 54.9(13)
C3 C4 C5 C6 -53.4(13)
C2 C1 C6 C5 -47.0(12)
P1 C1 C6 C5 178.1(7)
C4 C5 C6 C1 46.8(12)
C1 P1 C11 C16 79.1(7)
C21 P1 C11 C16 -51.2(7)
C1 P1 C11 C12 -48.5(7)
C21 P1 C11 C12 -178.8(6)
C16 C11 C12 C13 55.1(10)
P1 C11 C12 C13 -175.6(6)
C11 C12 C13 C14 -53.8(10)
C12 C13 C14 C15 54.6(10)
C13 C14 C15 C16 -57.0(10)
C12 C11 C16 C15 -57.4(9)
P1 C11 C16 C15 174.0(6)
C14 C15 C16 C11 58.7(10)
C1 P1 C21 C22 57.5(7)
C11 P1 C21 C22 -173.4(5)
C1 P1 C21 C26 -178.4(6)
C11 P1 C21 C26 -49.3(6)
C26 C21 C22 C23 54.0(9)
P1 C21 C22 C23 176.6(6)
C21 C22 C23 C24 -54.2(9)
C22 C23 C24 C25 55.9(9)
C23 C24 C25 C26 -58.6(9)
C24 C25 C26 C21 58.4(9)
C22 C21 C26 C25 -55.6(9)
P1 C21 C26 C25 -180.0(6)
C41 B1 C31 C36 31.3(11)
C51 B1 C31 C36 -92.0(10)
C41 B1 C31 C32 -140.6(8)
C51 B1 C31 C32 96.2(9)
C36 C31 C32 F32 -177.6(7)
B1 C31 C32 F32 -4.7(12)
C36 C31 C32 C33 2.1(12)
B1 C31 C32 C33 175.1(8)
F32 C32 C33 C34 178.4(8)
C31 C32 C33 C34 -1.3(14)
F32 C32 C33 F33 -1.9(12)
C31 C32 C33 F33 178.4(8)
F33 C33 C34 C35 -180.0(9)
C32 C33 C34 C35 -0.2(14)
F33 C33 C34 F34 1.1(14)
C32 C33 C34 F34 -179.2(8)
C33 C34 C35 F35 -179.8(8)
F34 C34 C35 F35 -0.8(13)
C33 C34 C35 C36 0.8(14)
F34 C34 C35 C36 179.8(8)
F35 C35 C36 F36 -2.7(11)
C34 C35 C36 F36 176.7(8)
F35 C35 C36 C31 -179.2(7)
C34 C35 C36 C31 0.1(13)
C32 C31 C36 C35 -1.5(12)
B1 C31 C36 C35 -173.8(8)
C32 C31 C36 F36 -178.1(7)
B1 C31 C36 F36 9.7(12)
C31 B1 C41 C42 80.1(9)
C51 B1 C41 C42 -154.2(7)
C31 B1 C41 C46 -100.8(9)
C51 B1 C41 C46 24.9(11)
C46 C41 C42 F42 -179.7(7)
B1 C41 C42 F42 -0.5(11)
C46 C41 C42 C43 0.5(12)
B1 C41 C42 C43 179.7(8)
C41 C42 C43 F43 180.0(7)
F42 C42 C43 F43 0.1(11)
C41 C42 C43 C44 -1.4(12)
F42 C42 C43 C44 178.8(6)
F43 C43 C44 F44 -2.0(10)
C42 C43 C44 F44 179.3(7)
F43 C43 C44 C45 178.9(7)
C42 C43 C44 C45 0.2(11)
F44 C44 C45 F45 1.8(11)
C43 C44 C45 F45 -179.1(6)
F44 C44 C45 C46 -177.4(7)
C43 C44 C45 C46 1.7(11)
C42 C41 C46 F46 -178.8(7)
B1 C41 C46 F46 2.1(12)
C42 C41 C46 C45 1.7(11)
B1 C41 C46 C45 -177.5(8)
F45 C45 C46 F46 -1.6(10)
C44 C45 C46 F46 177.6(6)
F45 C45 C46 C41 178.0(7)
C44 C45 C46 C41 -2.8(12)
C41 B1 C51 C52 -101.2(10)
C31 B1 C51 C52 22.0(12)
C41 B1 C51 C56 82.9(9)
C31 B1 C51 C56 -153.9(7)
C56 C51 C52 C53 -4.6(13)
B1 C51 C52 C53 179.5(9)
C56 C51 C52 F52 180.0(7)
B1 C51 C52 F52 4.1(13)
C51 C52 C53 C54 0.9(14)
F52 C52 C53 C54 176.4(8)
C51 C52 C53 F53 -176.5(8)
F52 C52 C53 F53 -1.0(13)
C52 C53 C54 C55 3.4(14)
F53 C53 C54 C55 -179.1(8)
C52 C53 C54 F54 -178.9(8)
F53 C53 C54 F54 -1.5(12)
C53 C54 C55 F55 -178.5(9)
F54 C54 C55 F55 3.8(14)
C53 C54 C55 C56 -3.4(14)
F54 C54 C55 C56 179.0(7)
C52 C51 C56 F56 -177.7(8)
B1 C51 C56 F56 -1.3(12)
C52 C51 C56 C55 4.4(12)
B1 C51 C56 C55 -179.1(8)
F55 C55 C56 F56 -3.4(12)
C54 C55 C56 F56 -178.7(8)
F55 C55 C56 C51 174.6(8)
C54 C55 C56 C51 -0.6(13)
